data_7100704
loop_
_publ_author_name
'Gautam Desiraju'
'Rahul Banerjee'
'Roland Boese'
'Dinabandhu Das'
'Judith A. K. Howard'
'Raju Mondal'

_publ_section_title
;
Synthon evolution and unit cell evolution during
crystallisation. A study of symmetry-independent molecules (Z?>1) in
crystals of some hydroxy compounds
;
_journal_name_full 'Chemical Communications'
_journal_paper_doi 10.1039/b514076e
_journal_year 2006
_chemical_formula_moiety 'C22 H20 O2'
_chemical_formula_sum 'C22 H20 O2'
_chemical_formula_weight 316.38
_chemical_melting_point 182
_chemical_name_common 'trans -1,4-bis(phenylethynyl) cyclohexane -1,4-diol'
_space_group_IT_number 2
_symmetry_cell_setting triclinic
_symmetry_space_group_name_Hall '-P 1'
_symmetry_space_group_name_H-M 'P -1'
_cell_angle_alpha 78.402(2)
_cell_angle_beta 88.367(2)
_cell_angle_gamma 67.611(2)
_cell_formula_units_Z 16
_cell_length_a 17.6377(8)
_cell_length_b 18.8315(9)
_cell_length_c 23.3591(11)
_cell_measurement_temperature 20(2)
_cell_volume 7017.4(6)
_diffrn_ambient_temperature 20(2)
_exptl_crystal_density_diffrn 1.196
_cod_depositor_comments
;
The following automatic conversions were performed:
'_symmetry_cell_setting' value 'Triclinic' changed to 'triclinic'
according to '/home/saulius/struct/CIF-dictionaries/cif_core.dic'
dictionary named 'cif_core.dic' version 2.4.1 from 2010-06-29.

Automatic conversion script
Id: cif_fix_enum 1527 2010-12-29 10:47:43Z saulius 
;
_cod_database_code 7100704

loop_
_symmetry_equiv_pos_as_xyz
'x, y, z'
'-x, -y, -z'

loop_
_atom_site_label
_atom_site_type_symbol
_atom_site_fract_x
_atom_site_fract_y
_atom_site_fract_z
_atom_site_U_iso_or_equiv
_atom_site_adp_type
_atom_site_occupancy
_atom_site_symmetry_multiplicity
_atom_site_calc_flag
_atom_site_refinement_flags
_atom_site_disorder_assembly
_atom_site_disorder_group
O2 O -0.1774(8) 0.3358(7) 0.3160(5) 0.020(3) Uiso 1 1 d . . .
O1 O -0.3097(7) 0.6426(7) 0.1826(4) 0.009(2) Uiso 1 1 d . . .
O2A O 0.4766(7) 0.2382(7) 1.3421(4) 0.009(2) Uiso 1 1 d . . .
C8 C -0.3357(5) 0.6284(5) 0.3294(4) 0.005(2) Uiso 1 1 d . . .
C9 C -0.1734(6) 0.3746(6) 0.2140(4) 0.013(2) Uiso 1 1 d . . .
C3 C -0.1603(5) 0.4612(6) 0.2785(4) 0.003(2) Uiso 1 1 d . . .
C4 C -0.1996(5) 0.4035(5) 0.2689(3) 0.0017(18) Uiso 1 1 d . . .
C1 C -0.2871(5) 0.5772(5) 0.2304(3) 0.0013(18) Uiso 1 1 d . . .
C7 C -0.3138(5) 0.6052(5) 0.2853(3) 0.005(2) Uiso 1 1 d . . .
C10 C -0.1496(5) 0.3522(5) 0.1687(4) 0.006(2) Uiso 1 1 d . . .
C11 C -0.3558(6) 0.6576(6) 0.3828(4) 0.006(2) Uiso 1 1 d . . .
C21 C -0.0533(6) 0.3294(6) 0.0251(4) 0.009(2) Uiso 1 1 d . . .
C5 C -0.2943(6) 0.4441(6) 0.2678(4) 0.012(2) Uiso 1 1 d . . .
C6 C -0.3273(6) 0.5203(6) 0.2210(4) 0.008(2) Uiso 1 1 d . . .
C22 C -0.0719(5) 0.3530(5) 0.0795(3) 0.0015(19) Uiso 1 1 d . . .
O1A O 0.7746(6) 0.2532(7) 1.4097(4) 0.008(2) Uiso 1 1 d . . .
C17 C -0.1265(6) 0.3287(6) 0.1144(4) 0.012(2) Uiso 1 1 d . . .
C2 C -0.1932(5) 0.5373(5) 0.2316(4) 0.002(2) Uiso 1 1 d . . .
C4A C 0.5472(6) 0.2573(6) 1.3420(4) 0.008(2) Uiso 1 1 d . . .
C15 C -0.3221(6) 0.7134(6) 0.4579(4) 0.015(2) Uiso 1 1 d . . .
C16 C -0.3030(6) 0.6848(6) 0.4056(4) 0.013(2) Uiso 1 1 d . . .
C12 C -0.4257(6) 0.6534(5) 0.4123(4) 0.007(2) Uiso 1 1 d . . .
C9A C 0.5517(6) 0.3061(6) 1.2847(4) 0.016(2) Uiso 1 1 d . . .
C10A C 0.5562(6) 0.3413(6) 1.2349(4) 0.012(2) Uiso 1 1 d . . .
C3A C 0.5459(6) 0.3040(6) 1.3902(4) 0.010(2) Uiso 1 1 d . . .
C5A C 0.6216(5) 0.1828(6) 1.3528(4) 0.005(2) Uiso 1 1 d . . .
C18 C -0.1582(6) 0.2747(6) 0.0968(4) 0.020(2) Uiso 1 1 d . . .
C15A C 0.6207(6) 0.1523(6) 1.6690(4) 0.014(2) Uiso 1 1 d . . .
C13A C 0.7012(6) 0.0178(6) 1.6577(4) 0.016(2) Uiso 1 1 d . . .
C11A C 0.6770(5) 0.1283(5) 1.5755(4) 0.006(2) Uiso 1 1 d . . .
C2A C 0.6258(5) 0.3162(5) 1.3963(4) 0.003(2) Uiso 1 1 d . . .
C6A C 0.7043(5) 0.1924(6) 1.3600(4) 0.004(2) Uiso 1 1 d . . .
C14 C -0.3921(5) 0.7111(5) 0.4871(4) 0.009(2) Uiso 1 1 d . . .
C12A C 0.7114(6) 0.0455(6) 1.6004(4) 0.019(2) Uiso 1 1 d . . .
C7A C 0.6970(6) 0.1918(7) 1.4677(4) 0.018(3) Uiso 1 1 d . . .
C20 C -0.0883(6) 0.2826(6) 0.0074(4) 0.013(2) Uiso 1 1 d . . .
C8A C 0.6880(6) 0.1599(6) 1.5157(4) 0.010(2) Uiso 1 1 d . . .
C16A C 0.6309(6) 0.1846(7) 1.6103(4) 0.019(2) Uiso 1 1 d . . .
C17A C 0.5583(6) 0.3844(6) 1.1774(4) 0.010(2) Uiso 1 1 d . . .
C14A C 0.6552(6) 0.0685(6) 1.6936(4) 0.013(2) Uiso 1 1 d . . .
C19 C -0.1396(6) 0.2544(6) 0.0435(4) 0.016(2) Uiso 1 1 d . . .
C1A C 0.7016(5) 0.2372(6) 1.4093(4) 0.006(2) Uiso 1 1 d . . .
C13 C -0.4441(6) 0.6817(6) 0.4642(4) 0.009(2) Uiso 1 1 d . . .
C18A C 0.6343(6) 0.3745(7) 1.1552(4) 0.023(2) Uiso 1 1 d . . .
C22A C 0.4876(7) 0.4433(6) 1.1481(4) 0.021(2) Uiso 1 1 d . . .
H22A H 0.4345(15) 0.4500(13) 1.1634(9) 0.040(5) Uiso 1 1 d . . .
C19A C 0.6417(7) 0.4133(7) 1.0974(4) 0.024(3) Uiso 1 1 d . . .
C21A C 0.4943(7) 0.4815(7) 1.0909(5) 0.027(3) Uiso 1 1 d . . .
C20A C 0.5693(6) 0.4678(7) 1.0681(5) 0.022(3) Uiso 1 1 d . . .
O2B O 0.3193(7) 0.3519(7) 0.3277(5) 0.013(3) Uiso 1 1 d . . .
O1B O 0.1699(6) 0.6478(7) 0.1798(4) 0.007(2) Uiso 1 1 d . . .
C7B C 0.2461(6) 0.5277(6) 0.1506(4) 0.013(2) Uiso 1 1 d . . .
C9B C 0.2425(6) 0.4697(6) 0.3586(4) 0.012(2) Uiso 1 1 d . . .
C8B C 0.2674(5) 0.4993(5) 0.1083(4) 0.007(2) Uiso 1 1 d . . .
C1B C 0.2169(6) 0.5667(6) 0.2012(4) 0.009(2) Uiso 1 1 d . . .
C4B C 0.2727(5) 0.4319(5) 0.3062(4) 0.0049(19) Uiso 1 1 d . . .
C2B C 0.1579(6) 0.5306(6) 0.2340(4) 0.008(2) Uiso 1 1 d . . .
C10B C 0.2190(6) 0.4988(6) 0.4007(4) 0.011(2) Uiso 1 1 d . . .
C6B C 0.2875(5) 0.5552(6) 0.2430(4) 0.005(2) Uiso 1 1 d . . .
C3B C 0.2034(5) 0.4447(6) 0.2651(4) 0.006(2) Uiso 1 1 d . . .
C11B C 0.2920(6) 0.4599(6) 0.0607(4) 0.018(2) Uiso 1 1 d . . .
C17B C 0.1928(6) 0.5392(6) 0.4492(4) 0.011(2) Uiso 1 1 d . . .
C5B C 0.3324(6) 0.4684(6) 0.2743(4) 0.008(2) Uiso 1 1 d . . .
C18B C 0.2433(5) 0.5081(6) 0.4999(3) 0.010(2) Uiso 1 1 d . . .
C19B C 0.2241(6) 0.5479(6) 0.5449(4) 0.011(2) Uiso 1 1 d . . .
C22B C 0.1252(6) 0.6071(6) 0.4423(4) 0.013(2) Uiso 1 1 d . . .
C20B C 0.1530(6) 0.6196(6) 0.5397(4) 0.011(2) Uiso 1 1 d . . .
C14B C 0.3294(6) 0.3842(6) -0.0346(4) 0.017(2) Uiso 1 1 d . . .
C16B C 0.2502(5) 0.4976(5) 0.0061(3) 0.004(2) Uiso 1 1 d . . .
C15B C 0.2672(6) 0.4582(6) -0.0413(4) 0.013(2) Uiso 1 1 d . . .
C21B C 0.1068(7) 0.6468(7) 0.4886(4) 0.026(3) Uiso 1 1 d . . .
H21C H 0.0560(13) 0.6963(13) 0.4847(9) 0.034(5) Uiso 1 1 d . . .
C13B C 0.3723(7) 0.3463(7) 0.0192(4) 0.023(2) Uiso 1 1 d . . .
H13B H 0.4144(16) 0.2922(17) 0.0243(11) 0.055(7) Uiso 1 1 d . . .
C12B C 0.3552(6) 0.3858(6) 0.0682(4) 0.024(2) Uiso 1 1 d . . .
H12B H 0.3833(19) 0.3562(19) 0.1088(13) 0.063(8) Uiso 1 1 d . . .
O1D O 0.7752(6) 0.2628(6) 0.9066(4) 0.002(2) Uiso 1 1 d . . .
O2D O 0.4699(6) 0.2589(7) 0.8446(4) 0.009(2) Uiso 1 1 d . . .
O1C O -0.4374(6) 0.8441(6) 0.0667(4) 0.004(2) Uiso 1 1 d . . .
C10D C 0.5611(6) 0.3484(6) 0.7389(4) 0.016(2) Uiso 1 1 d . . .
C5D C 0.5468(6) 0.3167(6) 0.8936(4) 0.012(2) Uiso 1 1 d . . .
C3D C 0.6194(5) 0.1903(6) 0.8561(4) 0.003(2) Uiso 1 1 d . . .
C1C C -0.4590(5) 0.9136(5) 0.0169(4) 0.0047(19) Uiso 1 1 d . . .
C4D C 0.5461(6) 0.2696(6) 0.8473(4) 0.008(2) Uiso 1 1 d . . .
C8C C -0.4128(6) 0.8651(6) -0.0822(4) 0.011(2) Uiso 1 1 d . . .
C9D C 0.5499(5) 0.3146(5) 0.7873(4) 0.004(2) Uiso 1 1 d . . .
C7C C -0.4347(5) 0.8859(5) -0.0366(4) 0.006(2) Uiso 1 1 d . . .
C6C C -0.4162(6) 0.9685(6) 0.0277(4) 0.007(2) Uiso 1 1 d . . .
C7D C 0.7003(5) 0.1990(5) 0.9673(4) 0.003(2) Uiso 1 1 d . . .
C16C C -0.3295(6) 0.8529(6) -0.1697(4) 0.012(2) Uiso 1 1 d . . .
C2D C 0.7025(6) 0.2005(6) 0.8610(4) 0.008(2) Uiso 1 1 d . . .
C12D C 0.6552(6) 0.1947(7) 1.1146(4) 0.018(2) Uiso 1 1 d . . .
C17D C 0.5717(6) 0.3863(6) 0.6815(4) 0.009(2) Uiso 1 1 d . . .
C1D C 0.7027(6) 0.2440(6) 0.9102(4) 0.009(2) Uiso 1 1 d . . .
C8D C 0.6944(6) 0.1656(6) 1.0168(4) 0.010(2) Uiso 1 1 d . . .
C11D C 0.6836(5) 0.1390(5) 1.0780(3) 0.004(2) Uiso 1 1 d . . .
C11C C -0.3917(6) 0.8390(6) -0.1358(4) 0.009(2) Uiso 1 1 d . . .
C16D C 0.7002(6) 0.0611(6) 1.1006(4) 0.017(2) Uiso 1 1 d . . .
C6D C 0.6300(5) 0.3245(6) 0.8986(4) 0.003(2) Uiso 1 1 d . . .
C13D C 0.6430(6) 0.1669(6) 1.1730(4) 0.017(2) Uiso 1 1 d . . .
C2C C -0.5535(5) 0.9565(5) 0.0166(4) 0.004(2) Uiso 1 1 d . . .
C14C C -0.3525(5) 0.7887(5) -0.2433(4) 0.008(2) Uiso 1 1 d . . .
C12C C -0.4332(6) 0.7979(6) -0.1570(4) 0.012(2) Uiso 1 1 d . . .
C14D C 0.6613(6) 0.0855(6) 1.1957(4) 0.016(2) Uiso 1 1 d . . .
C18D C 0.5132(6) 0.4589(6) 0.6540(4) 0.009(2) Uiso 1 1 d . . .
C13C C -0.4159(6) 0.7745(6) -0.2111(4) 0.017(2) Uiso 1 1 d . . .
C19D C 0.5220(6) 0.4903(6) 0.5947(4) 0.019(2) Uiso 1 1 d . . .
C15C C -0.3086(6) 0.8291(6) -0.2224(4) 0.009(2) Uiso 1 1 d . . .
C22D C 0.6408(6) 0.3487(6) 0.6529(4) 0.021(2) Uiso 1 1 d . . .
C15D C 0.6879(6) 0.0323(7) 1.1584(4) 0.017(2) Uiso 1 1 d . . .
C21D C 0.6537(7) 0.3824(6) 0.5944(4) 0.019(2) Uiso 1 1 d . . .
C20D C 0.5912(6) 0.4533(6) 0.5649(4) 0.012(2) Uiso 1 1 d . . .
O2I O -0.0182(7) 0.2336(7) 0.8370(4) 0.011(3) Uiso 1 1 d . . .
C17I C 0.0637(5) 0.3650(5) 0.6681(4) 0.005(2) Uiso 1 1 d . . .
C10I C 0.0625(5) 0.3307(6) 0.7266(4) 0.009(2) Uiso 1 1 d . . .
C16I C 0.2373(6) 0.0421(6) 1.0921(4) 0.010(2) Uiso 1 1 d . . .
O1I O 0.2781(6) 0.2518(6) 0.9059(4) 0.007(2) Uiso 1 1 d . . .
C11I C 0.1828(5) 0.1219(5) 1.0693(4) 0.005(2) Uiso 1 1 d . . .
C9I C 0.0587(6) 0.2993(6) 0.7765(4) 0.008(2) Uiso 1 1 d . . .
C4I C 0.0538(5) 0.2533(6) 0.8378(4) 0.006(2) Uiso 1 1 d . . .
C15I C 0.2288(5) 0.0104(6) 1.1508(4) 0.007(2) Uiso 1 1 d . . .
C5I C 0.0495(6) 0.3031(6) 0.8836(4) 0.009(2) Uiso 1 1 d . . .
C20I C 0.0772(6) 0.4241(6) 0.5498(4) 0.020(2) Uiso 1 1 d . . .
C8I C 0.1900(5) 0.1582(5) 1.0106(4) 0.003(2) Uiso 1 1 d . . .
C3I C 0.1277(6) 0.1778(6) 0.8503(4) 0.012(2) Uiso 1 1 d . . .
C14I C 0.1725(6) 0.0547(6) 1.1859(4) 0.012(2) Uiso 1 1 d . . .
C7I C 0.1987(6) 0.1924(6) 0.9622(4) 0.018(3) Uiso 1 1 d . . .
C1I C 0.2051(5) 0.2374(5) 0.9046(4) 0.004(2) Uiso 1 1 d . . .
C6I C 0.1282(5) 0.3183(5) 0.8895(4) 0.002(2) Uiso 1 1 d . . .
C12I C 0.1222(6) 0.1642(6) 1.1054(4) 0.013(2) Uiso 1 1 d . . .
C22I C 0.0889(5) 0.3124(6) 0.6274(4) 0.011(2) Uiso 1 1 d . . .
C2I C 0.2071(6) 0.1900(6) 0.8561(4) 0.008(2) Uiso 1 1 d . . .
C21I C 0.0971(6) 0.3434(7) 0.5681(4) 0.020(2) Uiso 1 1 d . . .
H21B H 0.1118(16) 0.3103(16) 0.5391(11) 0.051(6) Uiso 1 1 d . . .
C13I C 0.1170(6) 0.1295(6) 1.1625(4) 0.014(2) Uiso 1 1 d . . .
C18I C 0.0471(6) 0.4451(6) 0.6479(4) 0.016(2) Uiso 1 1 d . . .
C19I C 0.0547(6) 0.4741(6) 0.5878(4) 0.015(2) Uiso 1 1 d . . .
O2E O 0.2688(6) 0.2611(6) 0.4135(4) 0.001(2) Uiso 1 1 d . . .
O1E O -0.0172(7) 0.2332(7) 0.3373(5) 0.013(3) Uiso 1 1 d . . .
C4E C 0.2005(5) 0.2368(5) 0.4132(4) 0.004(2) Uiso 1 1 d . . .
C11E C 0.0767(6) 0.3719(6) 0.1775(4) 0.007(2) Uiso 1 1 d . . .
C7E C 0.0612(6) 0.2997(6) 0.2841(4) 0.010(2) Uiso 1 1 d . . .
C9E C 0.1975(5) 0.1923(5) 0.4720(4) 0.002(2) Uiso 1 1 d . . .
C17E C 0.1935(6) 0.1269(6) 0.5824(4) 0.009(2) Uiso 1 1 d . . .
C10E C 0.1951(5) 0.1586(6) 0.5203(4) 0.007(2) Uiso 1 1 d . . .
C8E C 0.0701(5) 0.3328(6) 0.2357(4) 0.007(2) Uiso 1 1 d . . .
C5E C 0.1227(5) 0.3172(5) 0.3984(4) 0.0000(19) Uiso 1 1 d . . .
C1E C 0.0567(6) 0.2525(6) 0.3429(4) 0.013(2) Uiso 1 1 d . . .
C6E C 0.0455(7) 0.3011(7) 0.3887(4) 0.019(3) Uiso 1 1 d . . .
C3E C 0.2088(6) 0.1907(6) 0.3648(4) 0.010(2) Uiso 1 1 d . . .
C2E C 0.1308(6) 0.1764(6) 0.3555(4) 0.012(2) Uiso 1 1 d . . .
C12E C 0.0236(5) 0.4522(5) 0.1566(4) 0.006(2) Uiso 1 1 d . . .
C16E C 0.1347(6) 0.3334(6) 0.1433(4) 0.018(2) Uiso 1 1 d . . .
C21E C 0.1230(6) 0.0772(6) 0.6630(4) 0.017(2) Uiso 1 1 d . . .
C22E C 0.1259(6) 0.1087(6) 0.6039(4) 0.015(2) Uiso 1 1 d . . .
C15E C 0.1405(7) 0.3720(7) 0.0842(5) 0.023(3) Uiso 1 1 d . . .
C13E C 0.0282(6) 0.4891(6) 0.0987(4) 0.018(2) Uiso 1 1 d . . .
C14E C 0.0854(6) 0.4519(6) 0.0634(4) 0.013(2) Uiso 1 1 d . . .
C18E C 0.2618(6) 0.1123(6) 0.6205(4) 0.019(2) Uiso 1 1 d . . .
H18C H 0.3077(12) 0.1303(11) 0.6057(8) 0.026(4) Uiso 1 1 d . . .
C20E C 0.1884(6) 0.0658(6) 0.7029(4) 0.014(2) Uiso 1 1 d . . .
C19E C 0.2598(7) 0.0829(6) 0.6822(4) 0.023(2) Uiso 1 1 d . . .
H19C H 0.3002(17) 0.0773(17) 0.7071(12) 0.060(7) Uiso 1 1 d . . .
O1F O 0.4254(6) 0.1496(6) 0.4263(4) 0.002(2) Uiso 1 1 d . . .
C11F C 0.5295(5) -0.0438(5) 0.3073(4) 0.009(2) Uiso 1 1 d . . .
C7F C 0.4921(6) 0.0278(6) 0.3987(4) 0.011(2) Uiso 1 1 d . . .
C8F C 0.5098(6) -0.0061(6) 0.3579(4) 0.012(2) Uiso 1 1 d . . .
C12F C 0.5100(6) 0.0003(6) 0.2507(4) 0.010(2) Uiso 1 1 d . . .
C1F C 0.4683(5) 0.0653(6) 0.4475(4) 0.007(2) Uiso 1 1 d . . .
C2F C 0.4108(5) 0.0334(6) 0.4864(4) 0.002(2) Uiso 1 1 d . . .
C13F C 0.5291(5) -0.0354(6) 0.2031(4) 0.008(2) Uiso 1 1 d . . .
C16F C 0.5603(6) -0.1278(6) 0.3184(4) 0.022(2) Uiso 1 1 d . . .
C14F C 0.5654(6) -0.1170(6) 0.2122(4) 0.011(2) Uiso 1 1 d . . .
C6F C 0.5472(5) 0.0512(6) 0.4852(4) 0.005(2) Uiso 1 1 d . . .
C15F C 0.5785(6) -0.1659(7) 0.2685(4) 0.016(2) Uiso 1 1 d . . .
H15F H 0.5954(19) -0.212(2) 0.2773(12) 0.059(8) Uiso 1 1 d . . .
O1G O 0.9281(6) 0.1499(6) 0.9247(4) 0.003(2) Uiso 1 1 d . . .
C11G C 1.0553(5) -0.0387(6) 0.8058(4) 0.008(2) Uiso 1 1 d . . .
C8G C 1.0326(5) -0.0019(5) 0.8564(4) 0.006(2) Uiso 1 1 d . . .
C2G C 1.0434(5) 0.0530(5) 0.9902(4) 0.003(2) Uiso 1 1 d . . .
C7G C 1.0079(5) 0.0272(5) 0.8972(3) 0.0010(19) Uiso 1 1 d . . .
C1G C 0.9731(6) 0.0661(6) 0.9472(4) 0.009(2) Uiso 1 1 d . . .
C16G C 1.0006(6) -0.0198(6) 0.7580(4) 0.015(2) Uiso 1 1 d . . .
C15G C 1.0234(6) -0.0588(6) 0.7124(4) 0.017(2) Uiso 1 1 d . . .
C14G C 1.0998(6) -0.1198(6) 0.7126(4) 0.018(2) Uiso 1 1 d . . .
C3G C 1.0869(6) -0.0318(6) 1.0208(4) 0.005(2) Uiso 1 1 d . . .
C12G C 1.1365(6) -0.0946(6) 0.8053(4) 0.020(2) Uiso 1 1 d . . .
C13G C 1.1601(7) -0.1386(6) 0.7595(4) 0.018(2) Uiso 1 1 d . . .
H13G H 1.2164(15) -0.1756(14) 0.7576(9) 0.039(5) Uiso 1 1 d . . .
O1H O 0.9355(7) 0.1553(6) 0.4331(4) 0.006(2) Uiso 1 1 d . . .
C8H C 0.9098(6) 0.1351(6) 0.5820(4) 0.011(2) Uiso 1 1 d . . .
C1H C 0.9574(5) 0.0886(6) 0.4822(4) 0.010(2) Uiso 1 1 d . . .
C12H C 0.8335(6) 0.1379(6) 0.6714(4) 0.007(2) Uiso 1 1 d . . .
C7H C 0.9333(5) 0.1149(5) 0.5352(4) 0.006(2) Uiso 1 1 d . . .
C13H C 0.8116(6) 0.1605(6) 0.7238(4) 0.011(2) Uiso 1 1 d . . .
C11H C 0.8877(5) 0.1607(5) 0.6358(4) 0.006(2) Uiso 1 1 d . . .
C6H C 1.0531(6) 0.0452(6) 0.4832(4) 0.009(2) Uiso 1 1 d . . .
C2H C 0.9162(6) 0.0298(6) 0.4721(4) 0.010(2) Uiso 1 1 d . . .
C14H C 0.8510(5) 0.2076(5) 0.7443(4) 0.005(2) Uiso 1 1 d . . .
C15H C 0.9063(6) 0.2284(6) 0.7098(4) 0.016(2) Uiso 1 1 d . . .
C16H C 0.9228(5) 0.2091(5) 0.6544(3) 0.0065(19) Uiso 1 1 d . . .
H3L H 0.2178(12) 0.2273(12) 0.3216(8) 0.024(5) Uiso 1 1 d . . .
H5U H 0.0393(11) 0.2685(11) 0.9236(7) 0.014(4) Uiso 1 1 d . . .
H61 H -0.3536(11) 0.9397(11) 0.0269(7) 0.018(4) Uiso 1 1 d . . .
H52 H 0.5358(10) 0.2808(11) 0.9338(7) 0.012(4) Uiso 1 1 d . . .
H62 H 0.4931(13) 0.3556(13) 1.3821(8) 0.026(5) Uiso 1 1 d . . .
H51 H -0.0046(11) 0.3545(12) 0.3785(7) 0.017(4) Uiso 1 1 d . . .
H3T H 0.1168(14) 0.1420(14) 0.8895(9) 0.030(6) Uiso 1 1 d . . .
H6E H 0.3320(12) 0.5785(12) 0.2209(9) 0.028(5) Uiso 1 1 d . . .
H3B H -0.1740(9) 0.4703(9) 0.3232(6) 0.005(4) Uiso 1 1 d . . .
H2P H 1.0895(11) 0.0769(11) 0.9686(7) 0.017(4) Uiso 1 1 d . . .
H2K H 0.1193(14) 0.1387(14) 0.3968(9) 0.030(5) Uiso 1 1 d . . .
H4E H 0.3626(10) 0.4313(11) 0.2440(7) 0.015(4) Uiso 1 1 d . . .
H27A H 0.7522(12) 0.1434(12) 0.8704(8) 0.021(5) Uiso 1 1 d . . .
H2U H 0.2600(13) 0.1332(14) 0.8686(9) 0.033(5) Uiso 1 1 d . . .
H3C H 0.5350(11) 0.2676(12) 1.4298(8) 0.018(4) Uiso 1 1 d . . .
H6A H -0.3923(13) 0.5444(13) 0.2193(9) 0.030(5) Uiso 1 1 d . . .
H2R H 1.0817(13) 0.0814(13) 0.4891(9) 0.031(5) Uiso 1 1 d . . .
H5L H 0.1314(12) 0.3534(13) 0.3584(9) 0.025(5) Uiso 1 1 d . . .
H6T H 0.1406(12) 0.3511(12) 0.8462(8) 0.025(5) Uiso 1 1 d . . .
H2T H 0.2207(12) 0.2240(13) 0.8144(9) 0.029(5) Uiso 1 1 d . . .
H6R H 0.8493(11) 0.0606(11) 0.4730(7) 0.020(4) Uiso 1 1 d . . .
H2C H 0.6349(16) 0.3554(15) 1.3565(11) 0.046(7) Uiso 1 1 d . . .
H6D H 0.7131(12) 0.2234(12) 1.3189(8) 0.024(5) Uiso 1 1 d . . .
H6C H 0.7526(13) 0.1354(13) 1.3692(9) 0.029(5) Uiso 1 1 d . . .
H3K H 0.2611(10) 0.1364(11) 0.3739(7) 0.012(4) Uiso 1 1 d . . .
H6L H 0.0330(10) 0.2646(11) 0.4279(7) 0.012(4) Uiso 1 1 d . . .
H212 H -0.1789(12) 0.5265(12) 0.1889(8) 0.024(5) Uiso 1 1 d . . .
H5A H -0.3110(13) 0.4581(13) 0.3111(9) 0.031(5) Uiso 1 1 d . . .
H5C H 0.6242(11) 0.1472(11) 1.3165(8) 0.019(4) Uiso 1 1 d . . .
H6M H 0.5904(12) 0.0734(12) 0.4587(8) 0.024(5) Uiso 1 1 d . . .
H3A H -0.0906(12) 0.4331(12) 0.2788(8) 0.029(5) Uiso 1 1 d . . .
H2A H -0.1667(12) 0.5798(12) 0.2446(9) 0.028(5) Uiso 1 1 d . . .
H1 H -0.3679(13) 0.6687(12) 0.1777(8) 0.024(5) Uiso 1 1 d . . .
H6I H 0.6409(11) 0.3613(11) 0.8583(8) 0.016(4) Uiso 1 1 d . . .
H5T H -0.0038(13) 0.3563(14) 0.8739(9) 0.032(5) Uiso 1 1 d . . .
H3I H 0.6098(11) 0.1547(11) 0.8984(8) 0.015(4) Uiso 1 1 d . . .
H3E H 0.2293(10) 0.4080(10) 0.2316(7) 0.010(4) Uiso 1 1 d . . .
H5K H 0.1142(11) 0.3495(11) 0.4350(7) 0.014(4) Uiso 1 1 d . . .
H5I H 0.4973(11) 0.3750(11) 0.8848(7) 0.016(4) Uiso 1 1 d . . .
H3Q H 1.1357(12) -0.0368(12) 1.0511(8) 0.026(5) Uiso 1 1 d . . .
H2F H -0.5835(12) 0.9179(12) 0.0061(8) 0.024(5) Uiso 1 1 d . . .
H28 H 0.1069(12) 0.5395(12) 0.2030(8) 0.023(5) Uiso 1 1 d . . .
H27 H -0.0650(13) 0.2839(13) 0.8283(8) 0.028(5) Uiso 1 1 d . . .
H65 H 0.1243(12) 0.3508(12) 0.9288(8) 0.023(5) Uiso 1 1 d . . .
H2Q H 1.0124(10) 0.0918(10) 1.0230(7) 0.012(4) Uiso 1 1 d . . .
H3P H 1.1163(12) -0.0664(12) 0.9856(8) 0.026(5) Uiso 1 1 d . . .
H6F H 0.2622(12) 0.5904(13) 0.2751(9) 0.030(5) Uiso 1 1 d . . .
H3J H 0.6170(12) 0.1577(12) 0.8225(8) 0.021(5) Uiso 1 1 d . . .
H24 H -0.5700(10) 0.9666(10) 0.0600(7) 0.013(4) Uiso 1 1 d . . .
H22 H -0.0436(13) 0.3912(14) 0.0925(9) 0.036(5) Uiso 1 1 d . . .
H2H H 0.1335(13) 0.1446(13) 0.3250(9) 0.028(5) Uiso 1 1 d . . .
H29 H 0.4292(12) 0.2905(12) 1.3337(8) 0.023(5) Uiso 1 1 d . . .
H2E H 0.1276(11) 0.5695(11) 0.2647(7) 0.018(4) Uiso 1 1 d . . .
H6N H 0.5243(12) 0.0904(13) 0.5199(8) 0.029(5) Uiso 1 1 d . . .
H16C H -0.2962(10) 0.8850(10) -0.1519(7) 0.013(4) Uiso 1 1 d . . .
H2J H 0.7095(10) 0.2354(11) 0.8185(7) 0.012(4) Uiso 1 1 d . . .
H1C H -0.3765(12) 0.8173(12) 0.0672(8) 0.024(5) Uiso 1 1 d . . .
H12A H 0.7470(12) 0.0045(12) 1.5721(8) 0.028(5) Uiso 1 1 d . . .
H13H H 0.7667(12) 0.1405(12) 0.7502(8) 0.024(4) Uiso 1 1 d . . .
H1B H 0.2001(11) 0.6687(11) 0.1533(8) 0.017(4) Uiso 1 1 d . . .
H12H H 0.8029(12) 0.1067(12) 0.6559(8) 0.024(5) Uiso 1 1 d . . .
H14 H -0.4062(13) 0.7341(13) 0.5264(9) 0.037(6) Uiso 1 1 d . . .
H2N H 0.3882(11) 0.0672(11) 0.5202(7) 0.017(4) Uiso 1 1 d . . .
H5F H 0.3794(12) 0.4628(12) 0.3051(8) 0.023(5) Uiso 1 1 d . . .
H5B H -0.3210(11) 0.4036(11) 0.2606(8) 0.020(4) Uiso 1 1 d . . .
H23 H 0.4671(12) 0.2226(13) 0.8811(9) 0.029(5) Uiso 1 1 d . . .
H3F H 0.1611(11) 0.4193(11) 0.2883(8) 0.020(4) Uiso 1 1 d . . .
H14C H -0.3380(13) 0.7699(13) -0.2862(9) 0.031(5) Uiso 1 1 d . . .
H2M H 0.3584(11) 0.0382(11) 0.4576(7) 0.018(4) Uiso 1 1 d . . .
H6S H 1.0653(11) 0.0330(11) 0.4390(8) 0.018(4) Uiso 1 1 d . . .
H2D H 0.6231(11) 0.3466(11) 1.4339(8) 0.017(4) Uiso 1 1 d . . .
H14I H 0.1680(14) 0.0271(14) 1.2317(9) 0.033(6) Uiso 1 1 d . . .
H31 H 0.1300(11) 0.1428(12) 0.8144(8) 0.020(4) Uiso 1 1 d . . .
H6J H 0.6273(13) 0.3492(13) 0.9348(9) 0.028(5) Uiso 1 1 d . . .
H1A H 0.7782(11) 0.2874(11) 1.3756(8) 0.018(4) Uiso 1 1 d . . .
H15C H -0.2612(14) 0.8438(14) -0.2471(10) 0.039(6) Uiso 1 1 d . . .
H5D H 0.6118(12) 0.1437(12) 1.3921(8) 0.019(5) Uiso 1 1 d . . .
H6B H -0.3158(11) 0.5146(11) 0.1748(7) 0.015(4) Uiso 1 1 d . . .
H2S H 0.9338(13) 0.0108(13) 0.4299(9) 0.030(5) Uiso 1 1 d . . .
H12C H -0.4828(12) 0.7871(12) -0.1331(8) 0.029(5) Uiso 1 1 d . . .
H1H H 0.8768(13) 0.1802(12) 0.4318(8) 0.023(5) Uiso 1 1 d . . .
H14F H 0.5791(13) -0.1438(13) 0.1765(9) 0.032(5) Uiso 1 1 d . . .
H14B H 0.3412(18) 0.3581(18) -0.0718(13) 0.064(8) Uiso 1 1 d . . .
H69 H -0.4336(14) 0.9827(14) 0.0690(10) 0.037(6) Uiso 1 1 d . . .
H16I H 0.2777(13) 0.0152(13) 1.0671(9) 0.030(5) Uiso 1 1 d . . .
H1I H 0.2792(10) 0.2900(11) 0.8729(8) 0.015(4) Uiso 1 1 d . . .
H1F H 0.4548(11) 0.1688(11) 0.3951(8) 0.017(4) Uiso 1 1 d . . .
H18 H -0.1923(14) 0.2551(14) 0.1234(10) 0.041(6) Uiso 1 1 d . . .
H20B H 0.1379(15) 0.6466(15) 0.5734(11) 0.046(6) Uiso 1 1 d . . .
H20D H 0.6040(15) 0.4776(15) 0.5239(11) 0.042(6) Uiso 1 1 d . . .
H12E H -0.0231(12) 0.4829(12) 0.1845(8) 0.027(5) Uiso 1 1 d . . .
H1E H -0.0185(11) 0.1957(12) 0.3702(8) 0.021(4) Uiso 1 1 d . . .
H14H H 0.8357(12) 0.2216(12) 0.7878(8) 0.027(5) Uiso 1 1 d . . .
H16G H 0.9440(13) 0.0224(12) 0.7603(8) 0.028(5) Uiso 1 1 d . . .
H20I H 0.0800(13) 0.4499(13) 0.5031(9) 0.035(6) Uiso 1 1 d . . .
H14G H 1.1148(14) -0.1477(14) 0.6784(10) 0.038(6) Uiso 1 1 d . . .
H15I H 0.2710(14) -0.0462(14) 1.1705(9) 0.037(5) Uiso 1 1 d . . .
H14D H 0.6525(12) 0.0654(13) 1.2403(8) 0.027(5) Uiso 1 1 d . . .
H21 H -0.0126(11) 0.3481(11) -0.0017(7) 0.019(4) Uiso 1 1 d . . .
H13A H 0.7213(15) -0.0419(16) 1.6756(10) 0.047(6) Uiso 1 1 d . . .
H18D H 0.4623(17) 0.4889(17) 0.6758(12) 0.057(7) Uiso 1 1 d . . .
H1G H 0.9587(10) 0.1684(10) 0.8921(7) 0.009(4) Uiso 1 1 d . . .
H19D H 0.4719(14) 0.5506(14) 0.5751(9) 0.039(5) Uiso 1 1 d . . .
H1D H 0.8249(10) 0.2147(11) 0.9163(7) 0.010(4) Uiso 1 1 d . . .
H26 H 0.3215(11) 0.2159(11) 0.4209(7) 0.013(4) Uiso 1 1 d . . .
H12 H -0.4681(13) 0.6363(13) 0.3925(9) 0.032(5) Uiso 1 1 d . . .
H15G H 0.9820(17) -0.0468(16) 0.6785(12) 0.060(7) Uiso 1 1 d . . .
H21D H 0.7033(16) 0.3549(15) 0.5774(10) 0.048(6) Uiso 1 1 d . . .
H14E H 0.0935(13) 0.4779(14) 0.0206(9) 0.030(6) Uiso 1 1 d . . .
H16D H 0.7229(14) 0.0188(14) 1.0706(10) 0.042(6) Uiso 1 1 d . . .
H22I H 0.1056(12) 0.2542(13) 0.6440(8) 0.030(5) Uiso 1 1 d . . .
H12I H 0.0794(14) 0.2234(15) 1.0876(10) 0.044(6) Uiso 1 1 d . . .
H18I H 0.0258(14) 0.4847(14) 0.6785(10) 0.042(6) Uiso 1 1 d . . .
H15D H 0.6997(13) -0.0257(15) 1.1733(9) 0.038(5) Uiso 1 1 d . . .
H15H H 0.9368(14) 0.2631(14) 0.7239(10) 0.043(6) Uiso 1 1 d . . .
H12D H 0.6422(11) 0.2510(12) 1.0965(8) 0.022(4) Uiso 1 1 d . . .
H15B H 0.2328(14) 0.4846(14) -0.0850(10) 0.043(6) Uiso 1 1 d . . .
H13I H 0.0701(13) 0.1607(13) 1.1886(9) 0.035(5) Uiso 1 1 d . . .
H15E H 0.1862(15) 0.3434(14) 0.0605(10) 0.042(6) Uiso 1 1 d . . .
H13F H 0.5129(13) 0.0036(13) 0.1600(9) 0.033(5) Uiso 1 1 d . . .
H19B H 0.2622(14) 0.5269(14) 0.5859(10) 0.044(6) Uiso 1 1 d . . .
H22D H 0.6858(13) 0.3001(13) 0.6751(9) 0.034(5) Uiso 1 1 d . . .
H13C H -0.4471(12) 0.7437(12) -0.2254(8) 0.027(5) Uiso 1 1 d . . .
H14A H 0.6484(12) 0.0435(12) 1.7381(9) 0.027(5) Uiso 1 1 d . . .
H13E H -0.0124(15) 0.5497(16) 0.0839(10) 0.048(6) Uiso 1 1 d . . .
H12F H 0.4852(12) 0.0672(13) 0.2420(9) 0.033(5) Uiso 1 1 d . . .
H16 H -0.2527(14) 0.6865(14) 0.3863(9) 0.039(5) Uiso 1 1 d . . .
H18B H 0.2958(12) 0.4560(12) 0.5055(8) 0.024(4) Uiso 1 1 d . . .
H12G H 1.1815(15) -0.1094(15) 0.8411(11) 0.051(7) Uiso 1 1 d . . .
H13D H 0.6201(14) 0.2086(14) 1.2015(9) 0.040(5) Uiso 1 1 d . . .
H16H H 0.9670(13) 0.2266(13) 0.6265(9) 0.033(5) Uiso 1 1 d . . .
H16B H 0.2025(14) 0.5559(14) -0.0028(9) 0.038(5) Uiso 1 1 d . . .
H13 H -0.4963(13) 0.6755(13) 0.4859(9) 0.034(5) Uiso 1 1 d . . .
H2 H -0.1180(11) 0.3055(11) 0.3166(7) 0.013(4) Uiso 1 1 d . . .
H20 H -0.0699(12) 0.2624(12) -0.0342(8) 0.027(5) Uiso 1 1 d . . .
H20E H 0.1848(12) 0.0461(12) 0.7446(9) 0.028(5) Uiso 1 1 d . . .
H211 H 0.2904(11) 0.3295(11) 0.3556(7) 0.015(4) Uiso 1 1 d . . .
H22E H 0.0820(15) 0.1129(15) 0.5765(10) 0.048(6) Uiso 1 1 d . . .
H16E H 0.1782(15) 0.2810(15) 0.1592(10) 0.044(6) Uiso 1 1 d . . .
H15A H 0.5887(13) 0.1970(13) 1.6953(9) 0.034(5) Uiso 1 1 d . . .
H21E H 0.0798(12) 0.0616(12) 0.6798(8) 0.026(4) Uiso 1 1 d . . .
H15 H -0.2849(15) 0.7321(15) 0.4761(10) 0.047(6) Uiso 1 1 d . . .
H19 H -0.1612(14) 0.2124(14) 0.0291(10) 0.044(6) Uiso 1 1 d . . .
H19I H 0.0406(13) 0.5353(14) 0.5737(9) 0.034(5) Uiso 1 1 d . . .
H18A H 0.6911(13) 0.3320(13) 1.1804(8) 0.034(5) Uiso 1 1 d . . .
H16A H 0.6127(14) 0.2357(16) 1.5963(10) 0.040(5) Uiso 1 1 d . . .
H22B H 0.0841(12) 0.6288(12) 0.4039(8) 0.029(5) Uiso 1 1 d . . .
H16F H 0.5641(14) -0.1572(14) 0.3594(10) 0.042(6) Uiso 1 1 d . . .
H21A H 0.5762(15) 0.5009(15) 1.0280(10) 0.045(6) Uiso 1 1 d . . .
H19A H 0.6927(15) 0.4049(14) 1.0823(9) 0.041(6) Uiso 1 1 d . . .
H20A H 0.4402(14) 0.5207(14) 1.0697(9) 0.040(5) Uiso 1 1 d . . .

loop_
_geom_bond_atom_site_label_1
_geom_bond_atom_site_label_2
_geom_bond_distance
_geom_bond_site_symmetry_2
_geom_bond_publ_flag
O2 C4 1.439(15) . ?
O2 H2 0.98(3) . ?
O1 C1 1.420(14) . ?
O1 H1 0.95(3) . ?
O2A C4A 1.421(15) . ?
O2A H29 1.01(3) . ?
C8 C7 1.197(12) . ?
C8 C11 1.443(14) . ?
C9 C10 1.222(13) . ?
C9 C4 1.485(13) . ?
C3 C2 1.537(13) . ?
C3 C4 1.546(13) . ?
C3 H3B 1.097(19) . ?
C3 H3A 1.14(2) . ?
C4 C5 1.549(13) . ?
C1 C7 1.481(13) . ?
C1 C2 1.534(12) . ?
C1 C6 1.544(14) . ?
C10 C17 1.425(14) . ?
C11 C16 1.383(14) . ?
C11 C12 1.417(13) . ?
C21 C20 1.380(14) . ?
C21 C22 1.417(13) . ?
C21 H21 1.05(2) . ?
C5 C6 1.537(14) . ?
C5 H5A 1.10(3) . ?
C5 H5B 1.08(3) . ?
C6 H6A 1.06(3) . ?
C6 H6B 1.11(2) . ?
C22 C17 1.395(14) . ?
C22 H22 1.11(3) . ?
O1A C1A 1.429(15) . ?
O1A H1A 0.94(3) . ?
C17 C18 1.458(15) . ?
C2 H212 1.06(2) . ?
C2 H2A 1.16(3) . ?
C4A C9A 1.484(14) . ?
C4A C5A 1.493(14) . ?
C4A C3A 1.556(14) . ?
C15 C14 1.403(14) . ?
C15 C16 1.415(14) . ?
C15 H15 0.99(3) . ?
C16 H16 0.99(3) . ?
C12 C13 1.400(14) . ?
C12 H12 1.07(3) . ?
C9A C10A 1.235(14) . ?
C10A C17A 1.429(14) . ?
C3A C2A 1.526(13) . ?
C3A H62 1.05(3) . ?
C3A H3C 1.09(2) . ?
C5A C6A 1.553(13) . ?
C5A H5C 1.17(2) . ?
C5A H5D 1.11(2) . ?
C18 C19 1.371(15) . ?
C18 H18 0.97(3) . ?
C15A C16A 1.420(14) . ?
C15A C14A 1.453(15) . ?
C15A H15A 1.11(3) . ?
C13A C12A 1.368(15) . ?
C13A C14A 1.403(15) . ?
C13A H13A 1.04(3) . ?
C11A C12A 1.439(15) . ?
C11A C8A 1.444(14) . ?
C11A C16A 1.449(15) . ?
C2A C1A 1.556(13) . ?
C2A H2C 1.11(3) . ?
C2A H2D 1.13(2) . ?
C6A C1A 1.551(13) . ?
C6A H6D 1.06(2) . ?
C6A H6C 1.07(3) . ?
C14 C13 1.403(14) . ?
C14 H14 1.08(3) . ?
C12A H12A 1.11(3) . ?
C7A C8A 1.198(14) . ?
C7A C1A 1.475(14) . ?
C20 C19 1.398(14) . ?
C20 H20 1.11(2) . ?
C16A H16A 0.88(4) . ?
C17A C18A 1.382(14) . ?
C17A C22A 1.394(14) . ?
C14A H14A 1.08(2) . ?
C19 H19 1.11(3) . ?
C13 H13 1.07(3) . ?
C18A C19A 1.428(15) . ?
C18A H18A 1.11(2) . ?
C22A C21A 1.411(15) . ?
C22A H22A 0.96(3) . ?
C19A C20A 1.386(15) . ?
C19A H19A 0.93(3) . ?
C21A C20A 1.362(16) . ?
C21A H20A 1.02(3) . ?
C20A H21A 1.05(3) . ?
O2B C4B 1.405(15) . ?
O2B H211 0.95(3) . ?
O1B C1B 1.423(15) . ?
O1B H1B 0.93(3) . ?
C7B C8B 1.199(13) . ?
C7B C1B 1.494(14) . ?
C9B C10B 1.208(13) . ?
C9B C4B 1.521(14) . ?
C8B C11B 1.426(15) . ?
C1B C6B 1.526(13) . ?
C1B C2B 1.553(14) . ?
C4B C3B 1.491(12) . ?
C4B C5B 1.562(14) . ?
C2B C3B 1.537(15) . ?
C2B H28 1.11(2) . ?
C2B H2E 1.11(2) . ?
C10B C17B 1.456(14) . ?
C6B C5B 1.550(14) . ?
C6B H6E 1.11(3) . ?
C6B H6F 1.08(3) . ?
C3B H3E 1.12(2) . ?
C3B H3F 1.11(2) . ?
C11B C12B 1.396(15) . ?
C11B C16B 1.402(13) . ?
C17B C22B 1.360(13) . ?
C17B C18B 1.388(13) . ?
C5B H4E 1.08(2) . ?
C5B H5F 1.07(2) . ?
C18B C19B 1.372(14) . ?
C18B H18B 1.05(3) . ?
C19B C20B 1.436(14) . ?
C19B H19B 1.10(2) . ?
C22B C21B 1.399(15) . ?
C22B H22B 1.08(2) . ?
C20B C21B 1.357(14) . ?
C20B H20B 1.00(3) . ?
C14B C15B 1.388(14) . ?
C14B C13B 1.394(14) . ?
C14B H14B 1.06(4) . ?
C16B C15B 1.417(13) . ?
C16B H16B 1.08(3) . ?
C15B H15B 1.12(2) . ?
C21B H21C 1.01(3) . ?
C13B C12B 1.454(16) . ?
C13B H13B 0.99(3) . ?
C12B H12B 1.03(3) . ?
O1D C1D 1.447(14) . ?
O1D H1D 0.98(2) . ?
O2D C4D 1.437(15) . ?
O2D H23 0.99(3) . ?
O1C C1C 1.498(13) . ?
O1C H1C 1.00(3) . ?
C10D C9D 1.232(13) . ?
C10D C17D 1.430(14) . ?
C5D C4D 1.533(14) . ?
C5D C6D 1.541(14) . ?
C5D H52 1.10(2) . ?
C5D H5I 1.10(2) . ?
C3D C4D 1.537(13) . ?
C3D C2D 1.558(13) . ?
C3D H3I 1.12(2) . ?
C3D H3J 1.10(2) . ?
C1C C7C 1.442(13) . ?
C1C C2C 1.549(12) . ?
C1C C6C 1.555(14) . ?
C4D C9D 1.499(13) . ?
C8C C7C 1.210(13) . ?
C8C C11C 1.426(14) . ?
C6C C2C 1.489(14) 2_475 ?
C6C H61 1.03(2) . ?
C6C H69 1.06(3) . ?
C7D C8D 1.221(13) . ?
C7D C1D 1.439(13) . ?
C16C C15C 1.386(14) . ?
C16C C11C 1.408(14) . ?
C16C H16C 1.13(2) . ?
C2D C1D 1.540(14) . ?
C2D H27A 1.08(2) . ?
C2D H2J 1.11(2) . ?
C12D C13D 1.403(15) . ?
C12D C11D 1.420(14) . ?
C12D H12D 1.00(3) . ?
C17D C22D 1.385(14) . ?
C17D C18D 1.398(14) . ?
C1D C6D 1.545(14) . ?
C8D C11D 1.449(13) . ?
C11D C16D 1.374(14) . ?
C11C C12C 1.410(14) . ?
C16D C15D 1.393(15) . ?
C16D H16D 1.12(3) . ?
C6D H6I 1.11(2) . ?
C6D H6J 1.04(3) . ?
C13D C14D 1.429(15) . ?
C13D H13D 1.08(3) . ?
C2C C6C 1.489(14) 2_475 ?
C2C H2F 1.12(3) . ?
C2C H24 1.08(2) . ?
C14C C13C 1.410(14) . ?
C14C C15C 1.427(14) . ?
C14C H14C 1.12(2) . ?
C12C C13C 1.410(14) . ?
C12C H12C 1.09(2) . ?
C14D C15D 1.399(15) . ?
C14D H14D 1.06(2) . ?
C18D C19D 1.421(14) . ?
C18D H18D 1.04(3) . ?
C13C H13C 1.04(3) . ?
C19D C20D 1.399(15) . ?
C19D H19D 1.15(3) . ?
C15C H15C 1.09(3) . ?
C22D C21D 1.437(15) . ?
C22D H22D 1.01(3) . ?
C15D H15D 1.02(3) . ?
C21D C20D 1.423(15) . ?
C21D H21D 0.95(3) . ?
C20D H20D 1.03(3) . ?
O2I C4I 1.453(15) . ?
O2I H27 0.98(3) . ?
C17I C10I 1.392(13) . ?
C17I C18I 1.404(14) . ?
C17I C22I 1.449(14) . ?
C10I C9I 1.209(13) . ?
C16I C15I 1.409(14) . ?
C16I C11I 1.440(14) . ?
C16I H16I 0.96(3) . ?
O1I C1I 1.416(14) . ?
O1I H1I 0.95(3) . ?
C11I C8I 1.431(13) . ?
C11I C12I 1.434(14) . ?
C9I C4I 1.535(13) . ?
C4I C3I 1.498(14) . ?
C4I C5I 1.543(14) . ?
C15I C14I 1.398(14) . ?
C15I H15I 1.06(3) . ?
C5I C6I 1.536(13) . ?
C5I H5U 1.08(2) . ?
C5I H5T 1.07(3) . ?
C20I C19I 1.365(15) . ?
C20I C21I 1.399(15) . ?
C20I H20I 1.11(2) . ?
C8I C7I 1.221(14) . ?
C3I C2I 1.516(14) . ?
C3I H3T 1.08(3) . ?
C3I H31 1.16(2) . ?
C14I C13I 1.382(14) . ?
C14I H14I 1.11(2) . ?
C7I C1I 1.465(14) . ?
C1I C2I 1.569(13) . ?
C1I C6I 1.588(13) . ?
C6I H6T 1.14(2) . ?
C6I H65 1.19(2) . ?
C12I C13I 1.381(14) . ?
C12I H12I 1.08(3) . ?
C22I C21I 1.417(15) . ?
C22I H22I 1.02(3) . ?
C2I H2U 1.11(3) . ?
C2I H2T 1.12(2) . ?
C21I H21B 0.97(3) . ?
C13I H13I 1.07(3) . ?
C18I C19I 1.424(14) . ?
C18I H18I 1.09(3) . ?
C19I H19I 1.06(3) . ?
O2E C4E 1.444(14) . ?
O2E H26 0.98(2) . ?
O1E C1E 1.495(15) . ?
O1E H1E 0.94(3) . ?
C4E C9E 1.469(13) . ?
C4E C3E 1.531(14) . ?
C4E C5E 1.589(13) . ?
C11E C16E 1.354(14) . ?
C11E C12E 1.432(14) . ?
C11E C8E 1.435(13) . ?
C7E C8E 1.214(13) . ?
C7E C1E 1.496(14) . ?
C9E C10E 1.188(13) . ?
C17E C22E 1.415(14) . ?
C17E C18E 1.424(14) . ?
C17E C10E 1.455(13) . ?
C5E C6E 1.535(14) . ?
C5E H5L 1.09(2) . ?
C5E H5K 1.12(2) . ?
C1E C6E 1.505(15) . ?
C1E C2E 1.508(14) . ?
C6E H51 1.04(3) . ?
C6E H6L 1.10(2) . ?
C3E C2E 1.527(14) . ?
C3E H3L 1.14(2) . ?
C3E H3K 1.07(2) . ?
C2E H2K 1.14(3) . ?
C2E H2H 1.01(3) . ?
C12E C13E 1.407(14) . ?
C12E H12E 1.09(2) . ?
C16E C15E 1.445(15) . ?
C16E H16E 1.00(3) . ?
C21E C22E 1.397(14) . ?
C21E C20E 1.426(14) . ?
C21E H21E 0.96(3) . ?
C22E H22E 0.99(3) . ?
C15E C14E 1.436(15) . ?
C15E H15E 1.01(3) . ?
C13E C14E 1.354(15) . ?
C13E H13E 1.08(3) . ?
C14E H14E 1.05(3) . ?
C18E C19E 1.441(15) . ?
C18E H18C 1.02(3) . ?
C20E C19E 1.462(15) . ?
C20E H20E 0.98(3) . ?
C19E H19C 0.89(4) . ?
O1F C1F 1.459(14) . ?
O1F H1F 0.97(2) . ?
C11F C12F 1.387(13) . ?
C11F C16F 1.434(14) . ?
C11F C8F 1.466(14) . ?
C7F C8F 1.220(14) . ?
C7F C1F 1.430(14) . ?
C12F C13F 1.381(14) . ?
C12F H12F 1.14(3) . ?
C1F C2F 1.551(13) . ?
C1F C6F 1.572(12) . ?
C2F C6F 1.494(14) 2_656 ?
C2F H2N 1.09(2) . ?
C2F H2M 1.12(2) . ?
C13F C14F 1.394(13) . ?
C13F H13F 1.09(2) . ?
C16F C15F 1.455(15) . ?
C16F H16F 0.99(3) . ?
C14F C15F 1.415(15) . ?
C14F H14F 1.03(3) . ?
C6F C2F 1.494(14) 2_656 ?
C6F H6M 1.12(2) . ?
C6F H6N 1.17(2) . ?
C15F H15F 0.79(4) . ?
O1G C1G 1.461(15) . ?
O1G H1G 1.00(2) . ?
C11G C16G 1.395(13) . ?
C11G C12G 1.420(14) . ?
C11G C8G 1.458(14) . ?
C8G C7G 1.186(12) . ?
C2G C3G 1.513(14) . ?
C2G C1G 1.532(12) . ?
C2G H2P 1.13(2) . ?
C2G H2Q 1.15(2) . ?
C7G C1G 1.496(13) . ?
C1G C3G 1.543(14) 2_757 ?
C16G C15G 1.379(15) . ?
C16G H16G 1.02(3) . ?
C15G C14G 1.397(15) . ?
C15G H15G 1.02(3) . ?
C14G C13G 1.443(14) . ?
C14G H14G 1.02(3) . ?
C3G C1G 1.543(14) 2_757 ?
C3G H3Q 1.09(2) . ?
C3G H3P 1.14(2) . ?
C12G C13G 1.440(15) . ?
C12G H12G 1.09(3) . ?
C13G H13G 0.98(3) . ?
O1H C1H 1.456(14) . ?
O1H H1H 0.96(3) . ?
C8H C7H 1.240(13) . ?
C8H C11H 1.425(14) . ?
C1H C7H 1.418(14) . ?
C1H C6H 1.568(13) . ?
C1H C2H 1.593(15) . ?
C12H C13H 1.373(14) . ?
C12H C11H 1.384(14) . ?
C12H H12H 1.05(3) . ?
C13H C14H 1.469(14) . ?
C13H H13H 1.12(2) . ?
C11H C16H 1.416(13) . ?
C6H C2H 1.495(14) 2_756 ?
C6H H2R 1.02(3) . ?
C6H H6S 1.10(2) . ?
C2H C6H 1.495(14) 2_756 ?
C2H H6R 1.10(2) . ?
C2H H2S 1.11(3) . ?
C14H C15H 1.369(14) . ?
C14H H14H 1.10(2) . ?
C15H C16H 1.407(13) . ?
C15H H15H 1.09(3) . ?
C16H H16H 1.10(2) . ?
